data_1531796
loop_
_publ_author_name
'Li, Z.-F.'
'Li, G.-B.'
'Liao, F.-H.'
'Lin, J.-H.'

_publ_section_title
;
 On the synthesis and structure of La Ca Ga O4
;
_journal_name_full 'Journal of Solid State Chemistry'
_journal_page_first 59
_journal_page_last 65
_journal_volume 172
_journal_year 2003
_chemical_formula_sum 'Ca Ga La O4'
_chemical_name_systematic 'La Ca Ga O4'
_space_group_IT_number 107
_symmetry_space_group_name_Hall 'I 4 -2'
_symmetry_space_group_name_H-M 'I 4 m m'
_cell_angle_alpha 90
_cell_angle_beta 90
_cell_angle_gamma 90
_cell_formula_units_Z 2
_cell_length_a 3.8187
_cell_length_b 3.8187
_cell_length_c 12.3477
_cell_volume 180.060
_citation_journal_id_ASTM JSSCBI
_cod_data_source_file Li_JSSCBI_2003_1554.cif
_cod_data_source_block Ca1Ga1La1O4
_cod_original_cell_volume 180.06
_cod_original_formula_sum 'Ca1 Ga1 La1 O4'
_cod_database_code 1531796

loop_
_symmetry_equiv_pos_as_xyz
x,y,z
-y,x,z
-x,-y,z
y,-x,z
-x,y,z
-y,-x,z
x,-y,z
y,x,z
x+1/2,y+1/2,z+1/2
-y+1/2,x+1/2,z+1/2
-x+1/2,-y+1/2,z+1/2
y+1/2,-x+1/2,z+1/2
-x+1/2,y+1/2,z+1/2
-y+1/2,-x+1/2,z+1/2
x+1/2,-y+1/2,z+1/2
y+1/2,x+1/2,z+1/2

loop_
_atom_site_label
_atom_site_type_symbol
_atom_site_fract_x
_atom_site_fract_y
_atom_site_fract_z
_atom_site_occupancy
_atom_site_U_iso_or_equiv
Ga1 Ga+3 0 0 0 1 0.0
La1 La+3 0 0 0.3465 0.5 0.0
Ca2 Ca+2 0 0 0.6305 0.5 0.0
Ca1 Ca+2 0 0 0.3465 0.5 0.0
La2 La+3 0 0 0.6305 0.5 0.0
O1 O-2 0 0.5 -0.0131 1 0.0
O3 O-2 0 0 0.8166 1 0.0
O2 O-2 0 0 0.1501 1 0.0
